data_7154719
loop_
_publ_author_name
'Marrs, Calum N.'
'Evans, Nicholas H.'

_publ_section_title
;
 The rapid synthesis and dynamic behaviour of an isophthalamide
 [2]catenane.
;
_journal_issue 45
_journal_name_full 'Organic &amp; biomolecular chemistry'
_journal_page_first 11021
_journal_page_last 11025
_journal_paper_doi 10.1039/c5ob01770j
_journal_volume 13
_journal_year 2015
_chemical_formula_moiety 'C H Cl3, C28 H30 N2 O5, C28 H29.56 N2 O5, 0.5(C H2 Cl3)'
_chemical_formula_sum 'C57.5 H61.56 Cl4.5 N4 O10'
_chemical_formula_weight 1128.19
_chemical_name_systematic
;
 ? 
;
_space_group_crystal_system monoclinic
_space_group_IT_number 14
_space_group_name_Hall '-P 2ybc'
_space_group_name_H-M_alt 'P 1 21/c 1'
_symmetry_space_group_name_Hall '-P 2ybc'
_symmetry_space_group_name_H-M 'P 1 21/c 1'
_atom_sites_solution_hydrogens geom
_atom_sites_solution_primary direct
_atom_sites_solution_secondary difmap
_audit_creation_date 2014-06-10
_audit_creation_method
;
Olex2 1.2
(compiled 2014.02.28 svn.r2899 for OlexSys, GUI svn.r4781)
;
_audit_update_record
;
2015-08-05 deposited with the CCDC.
2015-09-15 downloaded from the CCDC.
;
_cell_angle_alpha 90.00
_cell_angle_beta 113.186(5)
_cell_angle_gamma 90.00
_cell_formula_units_Z 4
_cell_length_a 21.3381(9)
_cell_length_b 10.9654(3)
_cell_length_c 25.5553(9)
_cell_measurement_reflns_used 4207
_cell_measurement_temperature 99.98(10)
_cell_measurement_theta_max 72.9940
_cell_measurement_theta_min 4.5600
_cell_volume 5496.5(4)
_computing_cell_refinement
;
CrysAlisPro, Agilent Technologies,
Version 1.171.37.33t (release 27-03-2014 CrysAlis171 .NET)
(compiled Mar 27 2014,17:01:44)
;
_computing_data_collection
;
CrysAlisPro, Agilent Technologies,
Version 1.171.37.33t (release 27-03-2014 CrysAlis171 .NET)
(compiled Mar 27 2014,17:01:44)
;
_computing_data_reduction
;
CrysAlisPro, Agilent Technologies,
Version 1.171.37.33t (release 27-03-2014 CrysAlis171 .NET)
(compiled Mar 27 2014,17:01:44)
;
_computing_molecular_graphics 'Olex2 (Dolomanov et al., 2009)'
_computing_publication_material 'Olex2 (Dolomanov et al., 2009)'
_computing_structure_refinement 'ShelXL (Sheldrick, 2008)'
_computing_structure_solution 'ShelXS (Sheldrick, 2008)'
_diffrn_ambient_environment N~2~
_diffrn_ambient_temperature 99.98(10)
_diffrn_detector 'CCD plate'
_diffrn_detector_area_resol_mean 5.2299
_diffrn_detector_type AtlasS2
_diffrn_measured_fraction_theta_full 0.953
_diffrn_measured_fraction_theta_max 0.953
_diffrn_measurement_details
;
  1 omega  -64.00   30.00   1.0000   25.0000
omega____ theta____ kappa____ phi______ frames
    -      -38.5000   57.0000  -30.0000 94

  2 omega   23.00   97.00   1.0000   25.0000
omega____ theta____ kappa____ phi______ frames
    -       43.1418 -125.0000 -150.0000 74

  3 omega   32.00  136.00   1.0000   65.0000
omega____ theta____ kappa____ phi______ frames
    -      103.5913  -15.0000  -60.0000 104

  4 omega   34.00   98.00   1.0000   65.0000
omega____ theta____ kappa____ phi______ frames
    -      103.5913  -45.0000  120.0000 64

  5 omega   77.00  172.00   1.0000   65.0000
omega____ theta____ kappa____ phi______ frames
    -      103.5913   61.0000  120.0000 95

  6 omega   35.00  130.00   1.0000   65.0000
omega____ theta____ kappa____ phi______ frames
    -      103.5913  -61.0000  -30.0000 95
;
_diffrn_measurement_device 'four-circle diffractometer'
_diffrn_measurement_device_type 'SuperNova, Dual, Cu at zero, AtlasS2'
_diffrn_measurement_method '\w scans'
_diffrn_orient_matrix_UB_11 0.0567075000
_diffrn_orient_matrix_UB_12 -0.0946024000
_diffrn_orient_matrix_UB_13 0.0283213000
_diffrn_orient_matrix_UB_21 -0.0300882000
_diffrn_orient_matrix_UB_22 -0.0816520000
_diffrn_orient_matrix_UB_23 -0.0531339000
_diffrn_orient_matrix_UB_31 0.0452619000
_diffrn_orient_matrix_UB_32 0.0640724000
_diffrn_orient_matrix_UB_33 -0.0260220000
_diffrn_radiation_monochromator mirror
_diffrn_radiation_probe x-ray
_diffrn_radiation_type CuK\a
_diffrn_radiation_wavelength 1.54184
_diffrn_reflns_av_R_equivalents 0.0458
_diffrn_reflns_av_unetI/netI 0.0598
_diffrn_reflns_limit_h_max 26
_diffrn_reflns_limit_h_min -14
_diffrn_reflns_limit_k_max 13
_diffrn_reflns_limit_k_min -12
_diffrn_reflns_limit_l_max 31
_diffrn_reflns_limit_l_min -31
_diffrn_reflns_number 18597
_diffrn_reflns_theta_full 73.05
_diffrn_reflns_theta_max 73.05
_diffrn_reflns_theta_min 4.45
_diffrn_source 'sealed X-ray tube'
_diffrn_source_type 'SuperNova (Cu) X-ray Source'
_exptl_absorpt_coefficient_mu 2.694
_exptl_absorpt_correction_T_max 0.986
_exptl_absorpt_correction_T_min 0.952
_exptl_absorpt_correction_type gaussian
_exptl_absorpt_process_details
;
CrysAlisPro, Agilent Technologies,
Version 1.171.37.33t (release 27-03-2014 CrysAlis171 .NET)
(compiled Mar 27 2014,17:01:44)
Numerical absorption correction based on gaussian integration over
            a multifaceted crystal model
Empirical absorption correction using spherical harmonics,
 implemented in SCALE3 ABSPACK scaling algorithm.
;
_exptl_crystal_colour colourless
_exptl_crystal_density_diffrn 1.363
_exptl_crystal_density_method 'not measured'
_exptl_crystal_description needle
_exptl_crystal_F_000 2364
_exptl_crystal_recrystallization_method 'Re-crystallisation from solvent: Chloroform'
_exptl_crystal_size_max 0.1408
_exptl_crystal_size_mid 0.0656
_exptl_crystal_size_min 0.0255
_refine_diff_density_max 0.570
_refine_diff_density_min -0.442
_refine_diff_density_rms 0.052
_refine_ls_extinction_method none
_refine_ls_goodness_of_fit_ref 1.024
_refine_ls_hydrogen_treatment constr
_refine_ls_matrix_type full
_refine_ls_number_parameters 736
_refine_ls_number_reflns 10482
_refine_ls_number_restraints 4
_refine_ls_restrained_S_all 1.025
_refine_ls_R_factor_all 0.0820
_refine_ls_R_factor_gt 0.0504
_refine_ls_shift/su_max 0.027
_refine_ls_shift/su_mean 0.000
_refine_ls_structure_factor_coef Fsqd
_refine_ls_weighting_details 'calc w=1/[\s^2^(Fo^2^)+(0.0402P)^2^+2.6997P] where P=(Fo^2^+2Fc^2^)/3'
_refine_ls_weighting_scheme calc
_refine_ls_wR_factor_gt 0.1071
_refine_ls_wR_factor_ref 0.1225
_reflns_number_gt 7371
_reflns_number_total 10482
_reflns_threshold_expression >2sigma(I)
_cod_data_source_file c5ob01770j2.cif
_cod_data_source_block catenane
_cod_depositor_comments 'Adding full bibliography for 7154718--7154719.cif.'
_cod_original_cell_volume 5496.5(3)
_cod_original_formula_sum 'C57.50 H61.56 Cl4.50 N4 O10'
_cod_database_code 7154719
_chemical_oxdiff_formula 'C56 H60 N4 O10'
_reflns_odcompleteness_completeness 98.60
_reflns_odcompleteness_iscentric 1
_reflns_odcompleteness_theta 66.97
_olex2_refinement_description
;
1. Fixed Uiso
 At 1.2 times of:
  All C(H) groups, All C(H,H) groups, All N(H) groups
2. Rigid bond restraints
 Cl5, C4, Cl6, Cl2
 with sigma for 1-2 distances of 0.01 and sigma for 1-3 distances of 0.01
3. Uiso/Uaniso restraints and constraints
Uanis(C59A) = Uanis(C59B)
4. Others
 Sof(C61B)=Sof(H61B)=Sof(C1)=Sof(H1A)=Sof(H1B)=1-FVAR(1)
 Sof(C3)=Sof(H3A)=Sof(H3B)=Sof(C61A)=Sof(H61A)=Sof(H61C)=FVAR(1)
 Sof(O60B)=1-FVAR(2)
 Sof(O60A)=FVAR(2)
 Sof(C59B)=Sof(H59A)=Sof(H59B)=1-FVAR(3)
 Sof(C59A)=Sof(H59C)=Sof(H59D)=FVAR(3)
 Fixed Sof: Cl2(0.5) Cl5(0.5) C4(0.5) H4A(0.5) H4B(0.5) Cl6(0.5)
5.a Ternary CH refined with riding coordinates:
 C2(H2)
5.b Secondary CH2 refined with riding coordinates:
 C13(H13A,H13B), C12(H12A,H12B), C16(H16A,H16B), C19(H19A,H19B), C10(H10A,
 H10B), C33(H33A,H33B), C29(H29A,H29B), C22(H22A,H22B), C64(H64A,H64B),
 C72(H72A,H72B), C74(H74A,H74B), C75(H75A,H75B), C51(H51A,H51B), C59B(H59A,
 H59B), C1(H1A,H1B), C3(H3A,H3B), C61A(H61A,H61C), C59A(H59C,H59D), C4(H4A,H4B)
5.c Aromatic/amide H refined with riding coordinates:
 N34(H34), N30(H30), C17(H17), C42(H42), C24(H24), C20(H20), C38(H38),
 C21(H21), C27(H27), C40(H40), C25(H25), C18(H18), C28(H28), C39(H39), N63(H63),
  N50(H50), C67(H67), C71(H71), C70(H70), C68(H68), C46(H46), C48(H48),
 C44(H44), C57(H57), C45(H45), C54(H54), C55(H55), C58(H58), C61B(H61B)
;
_olex2_computing_structure_refinement_long 'ShelXL (Sheldrick, 2008)'
_olex2_computing_structure_solution_long 'ShelXS (Sheldrick, 2008)'
_olex2_submission_special_instructions 'No special instructions were received'

loop_
_space_group_symop_id
_space_group_symop_operation_xyz
1 'x, y, z'
2 '-x, y+1/2, -z+1/2'
3 '-x, -y, -z'
4 'x, -y-1/2, z-1/2'

loop_
_atom_site_label
_atom_site_type_symbol
_atom_site_fract_x
_atom_site_fract_y
_atom_site_fract_z
_atom_site_U_iso_or_equiv
_atom_site_adp_type
_atom_site_occupancy
_atom_site_calc_flag
_atom_site_disorder_assembly
_atom_site_disorder_group
_atom_site_refinement_flags_posn
_atom_site_refinement_flags_adp
Cl4 Cl 0.34676(4) 0.94941(8) 0.19432(4) 0.0521(2) Uani 1 d . . . .
Cl1 Cl 0.49094(4) 1.00048(9) 0.23414(4) 0.0595(2) Uani 1 d . . . .
Cl3 Cl 0.43371(5) 0.78891(8) 0.16331(5) 0.0606(2) Uani 1 d . . . .
O11 O 0.90114(9) 0.64478(15) 0.15791(7) 0.0260(4) Uani 1 d . . . .
O36 O 1.14217(10) 1.00670(17) 0.48395(7) 0.0341(4) Uani 1 d . . . .
O14 O 0.75812(9) 0.71258(15) 0.14504(7) 0.0253(4) Uani 1 d . . . .
O8 O 0.67203(9) 0.80031(15) 0.19588(7) 0.0269(4) Uani 1 d . . . .
O32 O 0.85578(9) 1.35232(15) 0.46183(7) 0.0274(4) Uani 1 d . . . .
N34 N 1.03822(11) 0.93298(18) 0.42587(8) 0.0252(4) Uani 1 d . . . .
H34 H 0.9959 0.9508 0.4076 0.030 Uiso 1 calc . . R .
C13 C 0.97376(13) 0.6537(2) 0.18611(10) 0.0259(5) Uani 1 d . . . .
H13A H 0.9904 0.7113 0.1658 0.031 Uiso 1 calc . . R .
H13B H 0.9938 0.5748 0.1849 0.031 Uiso 1 calc . . R .
N30 N 0.83318(11) 1.18623(19) 0.40455(9) 0.0260(5) Uani 1 d . . . .
H30 H 0.8483 1.1350 0.3868 0.031 Uiso 1 calc . . R .
C9 C 1.03795(13) 0.7685(2) 0.36097(10) 0.0252(5) Uani 1 d . . . .
C17 C 1.03876(14) 0.7946(2) 0.26745(10) 0.0262(5) Uani 1 d . . . .
H17 H 1.0537 0.8375 0.2431 0.031 Uiso 1 calc . . R .
C37 C 0.94799(13) 1.2635(2) 0.44423(9) 0.0232(5) Uani 1 d . . . .
C42 C 0.97861(13) 1.1507(2) 0.44630(9) 0.0222(5) Uani 1 d . . . .
H42 H 0.9529 1.0799 0.4415 0.027 Uiso 1 calc . . R .
C15 C 0.99672(13) 0.6938(2) 0.24707(10) 0.0227(5) Uani 1 d . . . .
C41 C 1.04710(13) 1.1423(2) 0.45542(9) 0.0247(5) Uani 1 d . . . .
C24 C 0.66077(14) 1.0124(2) 0.26099(11) 0.0300(6) Uani 1 d . . . .
H24 H 0.6359 1.0314 0.2229 0.036 Uiso 1 calc . . R .
C35 C 1.08058(13) 1.0213(2) 0.45652(9) 0.0249(5) Uani 1 d . . . .
C20 C 1.05888(14) 0.8320(2) 0.32361(10) 0.0264(5) Uani 1 d . . . .
H20 H 1.0866 0.9003 0.3364 0.032 Uiso 1 calc . . R .
C12 C 0.79520(13) 0.7526(2) 0.11234(10) 0.0249(5) Uani 1 d . . . .
H12A H 0.7782 0.8314 0.0955 0.030 Uiso 1 calc . . R .
H12B H 0.7887 0.6951 0.0818 0.030 Uiso 1 calc . . R .
C31 C 0.87533(13) 1.2716(2) 0.43769(10) 0.0232(5) Uani 1 d . . . .
C16 C 0.68588(13) 0.7234(2) 0.11399(11) 0.0274(5) Uani 1 d . . . .
H16A H 0.6702 0.6625 0.0841 0.033 Uiso 1 calc . . R .
H16B H 0.6749 0.8034 0.0966 0.033 Uiso 1 calc . . R .
C38 C 0.98632(14) 1.3696(2) 0.45038(10) 0.0278(6) Uani 1 d . . . .
H38 H 0.9661 1.4455 0.4484 0.033 Uiso 1 calc . . R .
C21 C 0.99644(13) 0.6673(2) 0.34100(10) 0.0262(5) Uani 1 d . . . .
H21 H 0.9822 0.6236 0.3655 0.031 Uiso 1 calc . . R .
C19 C 0.65138(14) 0.7051(2) 0.15449(11) 0.0283(6) Uani 1 d . . . .
H19A H 0.6023 0.7068 0.1339 0.034 Uiso 1 calc . . R .
H19B H 0.6640 0.6265 0.1731 0.034 Uiso 1 calc . . R .
C27 C 0.73185(15) 0.9585(2) 0.37472(12) 0.0330(6) Uani 1 d . . . .
H27 H 0.7552 0.9398 0.4130 0.040 Uiso 1 calc . . R .
C26 C 0.72675(13) 1.0789(2) 0.35681(11) 0.0273(5) Uani 1 d . . . .
C23 C 0.66742(14) 0.8909(2) 0.27846(11) 0.0289(6) Uani 1 d . . . .
C40 C 1.08507(14) 1.2490(2) 0.46271(10) 0.0289(6) Uani 1 d . . . .
H40 H 1.1312 1.2446 0.4698 0.035 Uiso 1 calc . . R .
C25 C 0.69060(14) 1.1049(2) 0.29945(11) 0.0306(6) Uani 1 d . . . .
H25 H 0.6865 1.1853 0.2869 0.037 Uiso 1 calc . . R .
C10 C 0.86991(13) 0.7622(2) 0.14981(10) 0.0236(5) Uani 1 d . . . .
H10A H 0.8920 0.8164 0.1323 0.028 Uiso 1 calc . . R .
H10B H 0.8754 0.7962 0.1864 0.028 Uiso 1 calc . . R .
C33 C 1.06030(15) 0.8090(2) 0.42196(10) 0.0295(6) Uani 1 d . . . .
H33A H 1.0414 0.7542 0.4418 0.035 Uiso 1 calc . . R .
H33B H 1.1096 0.8047 0.4405 0.035 Uiso 1 calc . . R .
C29 C 0.76252(14) 1.1788(2) 0.39803(11) 0.0308(6) Uani 1 d . . . .
H29A H 0.7399 1.2560 0.3841 0.037 Uiso 1 calc . . R .
H29B H 0.7606 1.1622 0.4346 0.037 Uiso 1 calc . . R .
C18 C 0.97583(13) 0.6302(2) 0.28438(10) 0.0249(5) Uani 1 d . . . .
H18 H 0.9479 0.5623 0.2715 0.030 Uiso 1 calc . . R .
C28 C 0.70214(14) 0.8654(2) 0.33557(12) 0.0333(6) Uani 1 d . . . .
H28 H 0.7058 0.7851 0.3481 0.040 Uiso 1 calc . . R .
C39 C 1.05428(14) 1.3618(2) 0.45945(11) 0.0299(6) Uani 1 d . . . .
H39 H 1.0797 1.4326 0.4634 0.036 Uiso 1 calc . . R .
C22 C 0.63968(15) 0.7903(2) 0.23532(12) 0.0329(6) Uani 1 d . . . .
H22A H 0.6494 0.7114 0.2540 0.040 Uiso 1 calc . . R .
H22B H 0.5907 0.7985 0.2155 0.040 Uiso 1 calc . . R .
C2 C 0.41901(15) 0.9412(3) 0.17818(13) 0.0409(7) Uani 1 d . . . .
H2 H 0.4107 0.9904 0.1441 0.049 Uiso 1 calc . . R .
O65 O 0.89170(9) 0.97251(16) 0.34332(7) 0.0287(4) Uani 1 d . . . .
O73 O 0.66065(9) 1.00846(16) -0.04263(7) 0.0283(4) Uani 1 d . . . .
N63 N 0.81661(11) 0.93277(18) 0.25348(8) 0.0231(4) Uani 1 d . . . .
H63 H 0.7896 0.8808 0.2302 0.028 Uiso 1 calc . . R .
O76 O 0.59515(11) 0.81347(18) -0.11514(8) 0.0410(5) Uani 1 d . . . .
C66 C 0.79358(13) 1.0612(2) 0.16903(10) 0.0221(5) Uani 1 d . . . .
N50 N 0.78104(13) 0.46889(19) 0.20667(11) 0.0369(6) Uani 1 d . . . .
H50 H 0.7854 0.5403 0.1946 0.044 Uiso 1 calc . . R .
C67 C 0.72344(13) 1.0584(2) 0.13810(10) 0.0253(5) Uani 1 d . . . .
H67 H 0.6946 1.0477 0.1572 0.030 Uiso 1 calc . . R .
C64 C 0.82317(14) 1.0547(2) 0.23331(10) 0.0255(5) Uani 1 d . . . .
H64A H 0.8710 1.0772 0.2478 0.031 Uiso 1 calc . . R .
H64B H 0.7998 1.1128 0.2479 0.031 Uiso 1 calc . . R .
C62 C 0.85222(13) 0.9008(2) 0.30782(10) 0.0229(5) Uani 1 d . . . .
C47 C 0.84241(13) 0.7730(2) 0.32374(10) 0.0255(5) Uani 1 d . . . .
C69 C 0.73802(13) 1.0869(2) 0.04979(10) 0.0228(5) Uani 1 d . . . .
C71 C 0.83556(13) 1.0740(2) 0.13940(10) 0.0244(5) Uani 1 d . . . .
H71 H 0.8826 1.0740 0.1592 0.029 Uiso 1 calc . . R .
C43 C 0.81083(14) 0.5621(2) 0.30006(12) 0.0304(6) Uani 1 d . . . .
C70 C 0.80785(13) 1.0869(2) 0.08024(10) 0.0231(5) Uani 1 d . . . .
H70 H 0.8367 1.0955 0.0611 0.028 Uiso 1 calc . . R .
O52 O 0.78235(15) 0.35379(19) 0.27924(11) 0.0617(7) Uani 1 d . . . .
C68 C 0.69574(13) 1.0714(2) 0.07950(10) 0.0257(5) Uani 1 d . . . .
H68 H 0.6487 1.0697 0.0597 0.031 Uiso 1 calc . . R .
C46 C 0.85668(14) 0.7481(3) 0.38077(11) 0.0334(6) Uani 1 d . . . .
H46 H 0.8732 0.8093 0.4080 0.040 Uiso 1 calc . . R .
C72 C 0.70685(14) 1.1047(2) -0.01399(10) 0.0293(6) Uani 1 d . . . .
H72A H 0.6827 1.1818 -0.0227 0.035 Uiso 1 calc . . R .
H72B H 0.7429 1.1084 -0.0280 0.035 Uiso 1 calc . . R .
C48 C 0.81973(13) 0.6802(2) 0.28373(11) 0.0251(5) Uani 1 d . . . .
H48 H 0.8104 0.6968 0.2457 0.030 Uiso 1 calc . . R .
C49 C 0.79045(15) 0.4534(2) 0.26098(13) 0.0364(7) Uani 1 d . . . .
C44 C 0.82320(15) 0.5401(3) 0.35683(13) 0.0388(7) Uani 1 d . . . .
H44 H 0.8159 0.4624 0.3680 0.047 Uiso 1 calc . . R .
C74 C 0.69565(15) 0.8986(2) -0.04499(11) 0.0338(6) Uani 1 d . . . .
H74A H 0.7329 0.8841 -0.0086 0.041 Uiso 1 calc A . R .
H74B H 0.7144 0.9058 -0.0738 0.041 Uiso 1 calc . . R .
C75 C 0.64596(17) 0.7950(3) -0.05919(12) 0.0418(7) Uani 1 d . . . .
H75A H 0.6695 0.7184 -0.0576 0.050 Uiso 1 calc . . R .
H75B H 0.6248 0.7915 -0.0319 0.050 Uiso 1 calc . . R .
C53 C 0.71343(17) 0.3973(2) 0.10856(14) 0.0403(7) Uani 1 d . . . .
C57 C 0.5978(2) 0.4133(4) 0.03985(15) 0.0636(11) Uani 1 d . . . .
H57 H 0.5513 0.4079 0.0313 0.076 Uiso 1 calc . . R .
C45 C 0.84602(16) 0.6315(3) 0.39667(12) 0.0402(7) Uani 1 d . . . .
H45 H 0.8544 0.6151 0.4345 0.048 Uiso 1 calc . . R .
C51 C 0.76326(17) 0.3651(3) 0.16751(15) 0.0473(8) Uani 1 d . . . .
H51A H 0.7438 0.3012 0.1827 0.057 Uiso 1 calc . . R .
H51B H 0.8045 0.3331 0.1652 0.057 Uiso 1 calc . . R .
C54 C 0.7358(2) 0.4303(3) 0.06682(17) 0.0499(9) Uani 1 d . . . .
H54 H 0.7823 0.4365 0.0755 0.060 Uiso 1 calc . . R .
O60B O 0.5416(11) 0.617(2) -0.0626(4) 0.040(4) Uani 0.48(5) d A 2 . .
C55 C 0.6897(2) 0.4541(3) 0.01212(17) 0.0592(11) Uani 1 d . . . .
H55 H 0.7056 0.4772 -0.0155 0.071 Uiso 1 calc . . R .
C58 C 0.64401(18) 0.3902(3) 0.09465(14) 0.0494(8) Uani 1 d . . . .
H58 H 0.6282 0.3697 0.1226 0.059 Uiso 1 calc . . R .
C56 C 0.6202(2) 0.4443(3) -0.00240(15) 0.0642(12) Uani 1 d . . . .
C59B C 0.5707(4) 0.4707(5) -0.06122(18) 0.100(3) Uani 0.953(12) d A 2 . .
H59A H 0.5329 0.4137 -0.0721 0.120 Uiso 0.953(12) calc A 2 R .
H59B H 0.5927 0.4624 -0.0878 0.120 Uiso 0.953(12) calc A 2 R .
C61B C 0.5107(4) 0.6716(9) -0.1173(3) 0.033(2) Uani 0.439(11) d A 2 . .
H61B H 0.4638 0.6825 -0.1356 0.040 Uiso 0.439(11) calc A 2 R .
Cl2 Cl 0.54625(8) 0.98882(16) 0.11045(6) 0.0465(4) Uani 0.50 d B -1 . U
C1 C 0.5603(4) 0.7111(6) -0.1437(3) 0.0271(19) Uani 0.439(11) d A 2 . .
H1A H 0.5923 0.6458 -0.1406 0.033 Uiso 0.439(11) calc A 2 R .
H1B H 0.5356 0.7298 -0.1837 0.033 Uiso 0.439(11) calc A 2 R .
C3 C 0.5292(4) 0.7441(7) -0.1281(3) 0.055(3) Uani 0.561(11) d A 1 . .
H3A H 0.5096 0.7716 -0.1017 0.066 Uiso 0.561(11) calc A 1 R .
H3B H 0.4977 0.7666 -0.1661 0.066 Uiso 0.561(11) calc A 1 R .
C61A C 0.5334(5) 0.6122(9) -0.1253(3) 0.057(2) Uani 0.561(11) d A 1 . .
H61A H 0.4881 0.5773 -0.1431 0.068 Uiso 0.561(11) calc A 1 R .
H61C H 0.5606 0.5830 -0.1454 0.068 Uiso 0.561(11) calc A 1 R .
O60A O 0.5639(12) 0.576(2) -0.0668(3) 0.046(5) Uani 0.52(5) d A 1 . .
C59A C 0.525(8) 0.454(10) -0.065(4) 0.100(3) Uani 0.047(12) d A 1 . .
H59C H 0.5161 0.3984 -0.0970 0.120 Uiso 0.047(12) calc A 1 R .
H59D H 0.4878 0.4606 -0.0530 0.120 Uiso 0.047(12) calc A 1 R .
Cl5 Cl 0.50606(13) 0.8966(3) 0.00075(11) 0.0651(7) Uani 0.50 d . -1 . U
C4 C 0.4861(3) 0.9782(6) 0.0402(3) 0.0442(14) Uani 0.50 d . . . U
H4A H 0.4438 0.9477 0.0410 0.053 Uiso 0.50 calc B -1 R .
H4B H 0.4773 1.0596 0.0241 0.053 Uiso 0.50 calc B -1 R .
Cl6 Cl 0.4953(2) 0.8398(3) 0.01187(13) 0.1027(13) Uani 0.50 d B -2 . U

loop_
_atom_site_aniso_label
_atom_site_aniso_U_11
_atom_site_aniso_U_22
_atom_site_aniso_U_33
_atom_site_aniso_U_23
_atom_site_aniso_U_13
_atom_site_aniso_U_12
Cl4 0.0461(5) 0.0462(4) 0.0703(5) -0.0109(4) 0.0297(4) -0.0074(4)
Cl1 0.0443(5) 0.0675(6) 0.0490(5) 0.0111(4) -0.0006(4) -0.0134(4)
Cl3 0.0505(5) 0.0397(4) 0.0947(7) 0.0025(4) 0.0319(5) 0.0067(4)
O11 0.0293(10) 0.0183(8) 0.0252(8) -0.0039(7) 0.0053(7) 0.0025(7)
O36 0.0325(11) 0.0361(10) 0.0277(9) -0.0023(8) 0.0052(8) 0.0065(9)
O14 0.0254(9) 0.0230(9) 0.0250(8) 0.0000(7) 0.0072(7) -0.0016(7)
O8 0.0290(10) 0.0217(9) 0.0301(9) -0.0052(7) 0.0119(8) -0.0048(7)
O32 0.0400(11) 0.0190(9) 0.0264(9) 0.0008(7) 0.0164(8) 0.0056(8)
N34 0.0317(12) 0.0228(11) 0.0187(9) 0.0001(8) 0.0075(9) 0.0066(9)
C13 0.0276(14) 0.0235(13) 0.0243(12) -0.0049(10) 0.0078(11) 0.0040(10)
N30 0.0309(12) 0.0232(11) 0.0267(10) -0.0030(8) 0.0145(9) 0.0011(9)
C9 0.0314(14) 0.0198(12) 0.0224(11) 0.0011(9) 0.0084(10) 0.0103(10)
C17 0.0369(15) 0.0198(12) 0.0224(12) 0.0008(9) 0.0122(11) 0.0018(11)
C37 0.0334(14) 0.0213(12) 0.0159(10) -0.0006(9) 0.0109(10) 0.0007(10)
C42 0.0345(14) 0.0185(12) 0.0144(10) -0.0010(9) 0.0105(10) -0.0012(10)
C15 0.0279(13) 0.0187(11) 0.0209(11) 0.0003(9) 0.0089(10) 0.0072(10)
C41 0.0335(14) 0.0253(13) 0.0153(11) -0.0010(9) 0.0098(10) 0.0016(11)
C24 0.0355(15) 0.0276(14) 0.0298(13) -0.0017(11) 0.0158(12) -0.0010(12)
C35 0.0331(14) 0.0288(13) 0.0150(10) 0.0009(9) 0.0117(10) 0.0042(11)
C20 0.0339(15) 0.0177(12) 0.0238(12) -0.0017(9) 0.0074(11) 0.0008(10)
C12 0.0315(14) 0.0197(12) 0.0231(11) -0.0021(9) 0.0103(10) -0.0019(10)
C31 0.0342(14) 0.0169(12) 0.0193(11) 0.0042(9) 0.0113(10) 0.0042(10)
C16 0.0274(14) 0.0216(13) 0.0274(12) -0.0044(10) 0.0045(11) -0.0025(10)
C38 0.0418(16) 0.0194(12) 0.0222(12) 0.0004(10) 0.0127(11) 0.0001(11)
C21 0.0315(14) 0.0229(13) 0.0268(12) 0.0038(10) 0.0141(11) 0.0071(11)
C19 0.0270(14) 0.0203(12) 0.0337(13) -0.0066(10) 0.0076(11) -0.0032(11)
C27 0.0355(15) 0.0308(15) 0.0312(13) 0.0012(11) 0.0114(12) 0.0002(12)
C26 0.0270(13) 0.0266(13) 0.0325(13) -0.0039(11) 0.0165(11) -0.0007(11)
C23 0.0294(14) 0.0270(13) 0.0364(14) -0.0022(11) 0.0197(12) -0.0016(11)
C40 0.0319(14) 0.0322(14) 0.0217(12) -0.0023(10) 0.0094(11) -0.0029(12)
C25 0.0398(16) 0.0215(13) 0.0358(14) -0.0009(11) 0.0205(13) 0.0010(11)
C10 0.0299(14) 0.0174(12) 0.0233(11) 0.0000(9) 0.0103(10) 0.0012(10)
C33 0.0417(16) 0.0242(13) 0.0204(12) 0.0024(10) 0.0099(11) 0.0107(12)
C29 0.0317(15) 0.0298(14) 0.0339(14) -0.0063(11) 0.0162(12) 0.0008(11)
C18 0.0253(13) 0.0200(12) 0.0284(12) -0.0022(10) 0.0094(11) 0.0008(10)
C28 0.0356(16) 0.0240(13) 0.0410(15) 0.0042(11) 0.0159(13) 0.0021(12)
C39 0.0378(16) 0.0241(13) 0.0275(13) -0.0026(10) 0.0126(12) -0.0063(12)
C22 0.0339(15) 0.0290(14) 0.0404(15) -0.0021(12) 0.0194(13) -0.0050(12)
C2 0.0347(16) 0.0341(16) 0.0484(17) 0.0072(13) 0.0105(14) -0.0007(13)
O65 0.0304(10) 0.0287(9) 0.0234(8) -0.0032(7) 0.0067(8) -0.0012(8)
O73 0.0310(10) 0.0258(9) 0.0254(8) -0.0021(7) 0.0083(8) -0.0007(8)
N63 0.0289(11) 0.0157(10) 0.0214(10) -0.0008(8) 0.0064(9) -0.0028(8)
O76 0.0502(13) 0.0335(11) 0.0277(9) 0.0005(8) 0.0029(9) -0.0045(10)
C66 0.0312(14) 0.0101(10) 0.0239(11) 0.0002(9) 0.0095(10) -0.0029(10)
N50 0.0452(15) 0.0115(10) 0.0519(15) 0.0007(10) 0.0170(12) -0.0021(10)
C67 0.0324(14) 0.0191(12) 0.0276(12) -0.0001(10) 0.0152(11) -0.0032(10)
C64 0.0344(14) 0.0147(11) 0.0246(12) -0.0003(9) 0.0088(11) -0.0043(10)
C62 0.0258(13) 0.0231(12) 0.0212(11) -0.0010(10) 0.0107(10) 0.0037(10)
C47 0.0249(13) 0.0272(13) 0.0247(12) 0.0069(10) 0.0100(10) 0.0038(10)
C69 0.0331(14) 0.0127(11) 0.0226(11) 0.0008(9) 0.0112(10) -0.0022(10)
C71 0.0273(13) 0.0139(11) 0.0302(13) -0.0027(9) 0.0095(11) -0.0029(10)
C43 0.0269(14) 0.0257(13) 0.0387(14) 0.0102(11) 0.0130(12) 0.0037(11)
C70 0.0288(13) 0.0133(11) 0.0285(12) -0.0003(9) 0.0128(11) -0.0042(10)
O52 0.096(2) 0.0210(11) 0.0809(17) 0.0111(11) 0.0483(16) -0.0068(12)
C68 0.0237(13) 0.0223(12) 0.0281(12) -0.0005(10) 0.0069(11) -0.0019(10)
C46 0.0311(15) 0.0408(16) 0.0262(13) 0.0049(12) 0.0089(11) 0.0009(12)
C72 0.0369(15) 0.0227(13) 0.0258(12) 0.0012(10) 0.0098(11) -0.0065(11)
C48 0.0242(13) 0.0220(13) 0.0289(12) 0.0059(10) 0.0101(11) 0.0032(10)
C49 0.0383(17) 0.0190(13) 0.0546(18) 0.0093(12) 0.0210(14) 0.0016(12)
C44 0.0341(16) 0.0334(16) 0.0469(16) 0.0228(13) 0.0138(14) 0.0050(13)
C74 0.0418(16) 0.0286(14) 0.0262(13) -0.0018(11) 0.0082(12) 0.0050(12)
C75 0.055(2) 0.0299(15) 0.0292(14) 0.0013(12) 0.0042(14) -0.0016(14)
C53 0.0526(19) 0.0172(13) 0.0582(19) -0.0142(12) 0.0293(16) -0.0098(13)
C57 0.059(2) 0.069(3) 0.053(2) -0.0061(18) 0.0110(18) -0.035(2)
C45 0.0395(17) 0.0481(18) 0.0318(14) 0.0189(13) 0.0127(13) 0.0031(14)
C51 0.050(2) 0.0180(14) 0.073(2) -0.0096(14) 0.0224(18) -0.0012(13)
C54 0.063(2) 0.0218(15) 0.081(3) -0.0136(15) 0.045(2) -0.0067(14)
O60B 0.040(5) 0.043(6) 0.040(3) 0.001(3) 0.017(3) -0.011(5)
C55 0.100(3) 0.0302(17) 0.071(2) -0.0232(16) 0.060(2) -0.0242(19)
C58 0.057(2) 0.0457(19) 0.0517(19) -0.0091(15) 0.0275(17) -0.0212(16)
C56 0.101(3) 0.048(2) 0.0427(18) -0.0216(16) 0.028(2) -0.041(2)
C59B 0.139(6) 0.097(4) 0.045(2) -0.017(2) 0.015(3) -0.086(4)
C61B 0.034(4) 0.023(5) 0.035(4) 0.001(3) 0.006(3) -0.001(3)
Cl2 0.0404(8) 0.0596(10) 0.0334(7) 0.0038(7) 0.0080(6) -0.0056(7)
C1 0.033(4) 0.022(3) 0.026(3) -0.009(2) 0.012(3) -0.005(3)
C3 0.058(5) 0.049(5) 0.037(3) 0.004(3) -0.003(3) -0.008(4)
C61A 0.070(5) 0.052(5) 0.036(3) 0.000(3) 0.007(3) -0.023(4)
O60A 0.043(6) 0.059(7) 0.030(3) 0.000(3) 0.007(3) -0.015(6)
C59A 0.139(6) 0.097(4) 0.045(2) -0.017(2) 0.015(3) -0.086(4)
Cl5 0.0441(11) 0.095(2) 0.0488(11) 0.0280(13) 0.0106(8) -0.0020(13)
C4 0.032(3) 0.044(3) 0.045(3) 0.006(3) 0.003(3) -0.007(3)
Cl6 0.125(3) 0.0731(19) 0.0638(18) -0.0251(14) -0.0127(17) 0.0414(19)

loop_
_atom_type_symbol
_atom_type_description
_atom_type_scat_dispersion_real
_atom_type_scat_dispersion_imag
_atom_type_scat_source
C C 0.0181 0.0091 'International Tables Vol C Tables 4.2.6.8 and 6.1.1.4'
H H 0.0000 0.0000 'International Tables Vol C Tables 4.2.6.8 and 6.1.1.4'
Cl Cl 0.3639 0.7018 'International Tables Vol C Tables 4.2.6.8 and 6.1.1.4'
N N 0.0311 0.0180 'International Tables Vol C Tables 4.2.6.8 and 6.1.1.4'
O O 0.0492 0.0322 'International Tables Vol C Tables 4.2.6.8 and 6.1.1.4'

loop_
_exptl_crystal_face_index_h
_exptl_crystal_face_index_k
_exptl_crystal_face_index_l
_exptl_crystal_face_perp_dist
_exptl_oxdiff_crystal_face_indexfrac_h
_exptl_oxdiff_crystal_face_indexfrac_k
_exptl_oxdiff_crystal_face_indexfrac_l
_exptl_oxdiff_crystal_face_x
_exptl_oxdiff_crystal_face_y
_exptl_oxdiff_crystal_face_z
7 5 -10 0.0616 6.7876 5.3759 -9.8344 -0.4022 -0.1206 0.9076
-12 4 6 0.0101 -11.8736 3.6599 5.8578 -0.8537 -0.2528 -0.4554
11 -4 -5 0.0118 11.4818 -3.9780 -5.2833 0.8778 0.2601 0.4023
10 2 -15 0.0636 10.1587 1.6357 -14.5353 0.0097 0.3331 0.9428
0 4 13 0.0236 -0.1891 3.9729 12.7468 -0.0256 -0.9960 -0.0857
-10 -5 4 0.0412 -9.9543 -4.9371 3.8516 0.0117 0.4980 -0.8671
-1 -4 -12 0.0308 -0.6603 -4.2370 -11.9284 0.0256 0.9996 0.0090
12 3 -3 0.0366 12.0077 2.9952 -3.0303 0.3118 -0.4448 0.8143

loop_
_geom_angle_atom_site_label_1
_geom_angle_atom_site_label_2
_geom_angle_atom_site_label_3
_geom_angle
_geom_angle_site_symmetry_3
C10 O11 C13 111.27(18) .
C12 O14 C16 111.93(18) .
C19 O8 C22 111.83(19) .
C35 N34 C33 123.4(2) .
O11 C13 C15 112.8(2) .
C31 N30 C29 121.2(2) .
C20 C9 C33 120.4(2) .
C21 C9 C20 118.7(2) .
C21 C9 C33 120.9(2) .
C20 C17 C15 120.9(2) .
C42 C37 C31 120.6(2) .
C42 C37 C38 119.4(2) .
C38 C37 C31 119.9(2) .
C41 C42 C37 120.9(2) .
C17 C15 C13 121.4(2) .
C17 C15 C18 118.5(2) .
C18 C15 C13 120.2(2) .
C42 C41 C35 121.5(2) .
C42 C41 C40 119.0(2) .
C40 C41 C35 119.5(2) .
C25 C24 C23 120.9(3) .
O36 C35 N34 124.0(2) .
O36 C35 C41 121.2(2) .
N34 C35 C41 114.8(2) .
C17 C20 C9 120.6(2) .
O14 C12 C10 109.96(19) .
O32 C31 N30 122.5(2) .
O32 C31 C37 121.6(2) .
N30 C31 C37 115.9(2) .
O14 C16 C19 108.6(2) .
C39 C38 C37 119.9(2) .
C9 C21 C18 120.6(2) .
O8 C19 C16 108.8(2) .
C26 C27 C28 120.3(2) .
C27 C26 C25 118.8(2) .
C27 C26 C29 120.7(2) .
C25 C26 C29 120.4(2) .
C24 C23 C22 120.3(2) .
C28 C23 C24 118.5(2) .
C28 C23 C22 121.2(2) .
C39 C40 C41 120.2(3) .
C24 C25 C26 120.5(2) .
O11 C10 C12 110.26(19) .
N34 C33 C9 111.5(2) .
N30 C29 C26 109.8(2) .
C15 C18 C21 120.6(2) .
C23 C28 C27 120.9(3) .
C38 C39 C40 120.5(2) .
O8 C22 C23 107.4(2) .
Cl4 C2 Cl1 110.95(18) .
Cl4 C2 Cl3 110.29(17) .
Cl1 C2 Cl3 110.60(17) .
C74 O73 C72 112.1(2) .
C62 N63 C64 120.8(2) .
C75 O76 C3 114.9(3) .
C1 O76 C75 116.8(3) .
C1 O76 C3 38.7(3) .
C67 C66 C64 120.8(2) .
C71 C66 C67 118.2(2) .
C71 C66 C64 120.9(2) .
C49 N50 C51 120.3(2) .
C68 C67 C66 121.2(2) .
N63 C64 C66 111.67(19) .
O65 C62 N63 122.3(2) .
O65 C62 C47 121.4(2) .
N63 C62 C47 116.3(2) .
C46 C47 C62 118.1(2) .
C48 C47 C62 122.1(2) .
C48 C47 C46 119.8(2) .
C70 C69 C68 118.5(2) .
C70 C69 C72 121.8(2) .
C68 C69 C72 119.8(2) .
C66 C71 C70 120.7(2) .
C48 C43 C49 125.0(2) .
C44 C43 C48 118.7(3) .
C44 C43 C49 116.2(2) .
C69 C70 C71 120.8(2) .
C67 C68 C69 120.5(2) .
C45 C46 C47 119.5(3) .
O73 C72 C69 112.2(2) .
C47 C48 C43 120.6(2) .
N50 C49 C43 118.4(2) .
O52 C49 N50 121.6(3) .
O52 C49 C43 120.0(3) .
C45 C44 C43 120.9(3) .
O73 C74 C75 108.5(2) .
O76 C75 C74 108.7(2) .
C54 C53 C51 120.9(3) .
C54 C53 C58 118.6(3) .
C58 C53 C51 120.5(3) .
C58 C57 C56 120.4(4) .
C44 C45 C46 120.4(3) .
N50 C51 C53 113.1(2) .
C53 C54 C55 120.5(3) .
C61B O60B C59B 116.0(15) .
C54 C55 C56 121.2(3) .
C57 C58 C53 121.0(3) .
C57 C56 C59B 120.7(5) .
C57 C56 C59A 95(4) .
C55 C56 C57 118.2(4) .
C55 C56 C59B 121.1(4) .
C55 C56 C59A 147(4) .
C59B C56 C59A 26(4) .
C56 C59B O60B 108.0(4) .
O60B C61B C1 114.9(11) .
O76 C1 C61B 108.6(7) .
C61A C3 O76 117.2(9) .
O60A C61A C3 108.9(13) .
C61A O60A C59A 104(4) .
O60A C59A C56 72(5) .
C4 Cl5 C4 93.0(4) 3_675
Cl2 C4 Cl5 110.6(3) 3_675
Cl5 C4 Cl2 115.6(4) .
Cl5 C4 Cl5 87.0(4) 3_675
Cl5 C4 Cl6 25.99(18) .
Cl6 C4 Cl2 109.3(4) .
Cl6 C4 Cl5 112.3(4) 3_675

loop_
_geom_bond_atom_site_label_1
_geom_bond_atom_site_label_2
_geom_bond_distance
_geom_bond_site_symmetry_2
Cl4 C2 1.748(3) .
Cl1 C2 1.759(3) .
Cl3 C2 1.768(3) .
O11 C13 1.432(3) .
O11 C10 1.427(3) .
O36 C35 1.232(3) .
O14 C12 1.427(3) .
O14 C16 1.434(3) .
O8 C19 1.427(3) .
O8 C22 1.432(3) .
O32 C31 1.241(3) .
N34 C35 1.345(3) .
N34 C33 1.455(3) .
C13 C15 1.503(3) .
N30 C31 1.343(3) .
N30 C29 1.453(3) .
C9 C20 1.390(4) .
C9 C21 1.386(4) .
C9 C33 1.506(3) .
C17 C15 1.389(4) .
C17 C20 1.388(3) .
C37 C42 1.390(3) .
C37 C31 1.495(4) .
C37 C38 1.395(4) .
C42 C41 1.389(4) .
C15 C18 1.389(3) .
C41 C35 1.502(3) .
C41 C40 1.393(4) .
C24 C23 1.394(4) .
C24 C25 1.382(4) .
C12 C10 1.506(4) .
C16 C19 1.501(4) .
C38 C39 1.378(4) .
C21 C18 1.397(3) .
C27 C26 1.387(4) .
C27 C28 1.395(4) .
C26 C25 1.391(4) .
C26 C29 1.503(4) .
C23 C28 1.381(4) .
C23 C22 1.507(4) .
C40 C39 1.388(4) .
O65 C62 1.245(3) .
O73 C72 1.433(3) .
O73 C74 1.431(3) .
N63 C64 1.460(3) .
N63 C62 1.341(3) .
O76 C75 1.429(3) .
O76 C1 1.385(6) .
O76 C3 1.517(8) .
C66 C67 1.391(4) .
C66 C64 1.512(3) .
C66 C71 1.389(3) .
N50 C49 1.332(4) .
N50 C51 1.464(4) .
C67 C68 1.384(3) .
C62 C47 1.496(3) .
C47 C46 1.393(3) .
C47 C48 1.388(4) .
C69 C70 1.383(4) .
C69 C68 1.400(3) .
C69 C72 1.511(3) .
C71 C70 1.397(3) .
C43 C48 1.396(4) .
C43 C49 1.505(4) .
C43 C44 1.390(4) .
O52 C49 1.227(3) .
C46 C45 1.388(4) .
C44 C45 1.374(4) .
C74 C75 1.498(4) .
C53 C51 1.505(5) .
C53 C54 1.377(4) .
C53 C58 1.383(5) .
C57 C58 1.382(5) .
C57 C56 1.385(5) .
C54 C55 1.381(6) .
O60B C59B 1.71(3) .
O60B C61B 1.423(12) .
C55 C56 1.384(6) .
C56 C59B 1.486(6) .
C56 C59A 2.03(14) .
C61B C1 1.525(13) .
Cl2 C4 1.752(6) .
C3 C61A 1.449(13) .
C61A O60A 1.432(10) .
O60A C59A 1.58(11) .
Cl5 C4 1.529(7) .
Cl5 C4 1.774(7) 3_675
C4 Cl5 1.774(7) 3_675
C4 Cl6 1.725(7) .

loop_
_geom_torsion_atom_site_label_1
_geom_torsion_atom_site_label_2
_geom_torsion_atom_site_label_3
_geom_torsion_atom_site_label_4
_geom_torsion
_geom_torsion_site_symmetry_1
_geom_torsion_site_symmetry_4
O11 C13 C15 C17 -125.1(3) . .
O11 C13 C15 C18 54.8(3) . .
O14 C12 C10 O11 80.5(2) . .
O14 C16 C19 O8 63.3(3) . .
C13 O11 C10 C12 171.27(19) . .
C13 C15 C18 C21 -179.5(2) . .
C9 C21 C18 C15 0.2(4) . .
C17 C15 C18 C21 0.3(4) . .
C37 C42 C41 C35 -178.7(2) . .
C37 C42 C41 C40 0.2(3) . .
C37 C38 C39 C40 -0.2(4) . .
C42 C37 C31 O32 144.1(2) . .
C42 C37 C31 N30 -35.6(3) . .
C42 C37 C38 C39 -1.2(3) . .
C42 C41 C35 O36 -152.9(2) . .
C42 C41 C35 N34 26.9(3) . .
C42 C41 C40 C39 -1.6(3) . .
C15 C17 C20 C9 0.7(4) . .
C41 C40 C39 C38 1.6(4) . .
C24 C23 C28 C27 -2.1(4) . .
C24 C23 C22 O8 58.3(3) . .
C35 N34 C33 C9 -128.1(3) . .
C35 C41 C40 C39 177.3(2) . .
C20 C9 C21 C18 -0.3(4) . .
C20 C9 C33 N34 59.5(3) . .
C20 C17 C15 C13 179.0(2) . .
C20 C17 C15 C18 -0.8(4) . .
C12 O14 C16 C19 -168.30(19) . .
C31 N30 C29 C26 177.6(2) . .
C31 C37 C42 C41 -176.5(2) . .
C31 C37 C38 C39 176.5(2) . .
C16 O14 C12 C10 169.32(19) . .
C38 C37 C42 C41 1.2(3) . .
C38 C37 C31 O32 -33.6(3) . .
C38 C37 C31 N30 146.8(2) . .
C21 C9 C20 C17 -0.2(4) . .
C21 C9 C33 N34 -120.7(3) . .
C19 O8 C22 C23 177.4(2) . .
C27 C26 C25 C24 -0.5(4) . .
C27 C26 C29 N30 82.9(3) . .
C26 C27 C28 C23 0.2(4) . .
C23 C24 C25 C26 -1.4(4) . .
C40 C41 C35 O36 28.2(3) . .
C40 C41 C35 N34 -152.0(2) . .
C25 C24 C23 C28 2.7(4) . .
C25 C24 C23 C22 -174.9(2) . .
C25 C26 C29 N30 -94.1(3) . .
C10 O11 C13 C15 68.7(3) . .
C33 N34 C35 O36 0.6(4) . .
C33 N34 C35 C41 -179.2(2) . .
C33 C9 C20 C17 179.6(2) . .
C33 C9 C21 C18 179.9(2) . .
C29 N30 C31 O32 -4.1(4) . .
C29 N30 C31 C37 175.5(2) . .
C29 C26 C25 C24 176.5(2) . .
C28 C27 C26 C25 1.1(4) . .
C28 C27 C26 C29 -175.9(2) . .
C28 C23 C22 O8 -119.2(3) . .
C22 O8 C19 C16 178.6(2) . .
C22 C23 C28 C27 175.4(3) . .
O65 C62 C47 C46 23.6(4) . .
O65 C62 C47 C48 -156.5(2) . .
O73 C74 C75 O76 64.8(3) . .
N63 C62 C47 C46 -156.8(2) . .
N63 C62 C47 C48 23.1(4) . .
O76 C3 C61A O60A 73.6(16) . .
C66 C67 C68 C69 0.4(4) . .
C66 C71 C70 C69 -0.1(4) . .
C67 C66 C64 N63 72.5(3) . .
C67 C66 C71 C70 1.6(3) . .
C64 N63 C62 O65 0.4(4) . .
C64 N63 C62 C47 -179.1(2) . .
C64 C66 C67 C68 176.2(2) . .
C64 C66 C71 C70 -176.3(2) . .
C62 N63 C64 C66 165.3(2) . .
C62 C47 C46 C45 177.9(3) . .
C62 C47 C48 C43 -179.7(2) . .
C47 C46 C45 C44 1.7(4) . .
C71 C66 C67 C68 -1.7(4) . .
C71 C66 C64 N63 -109.6(3) . .
C43 C44 C45 C46 0.5(5) . .
C70 C69 C68 C67 1.1(4) . .
C70 C69 C72 O73 125.8(2) . .
C68 C69 C70 C71 -1.2(3) . .
C68 C69 C72 O73 -55.0(3) . .
C46 C47 C48 C43 0.2(4) . .
C72 O73 C74 C75 163.4(2) . .
C72 C69 C70 C71 178.0(2) . .
C72 C69 C68 C67 -178.2(2) . .
C48 C47 C46 C45 -2.0(4) . .
C48 C43 C49 N50 1.2(4) . .
C48 C43 C49 O52 -178.2(3) . .
C48 C43 C44 C45 -2.2(4) . .
C49 N50 C51 C53 142.8(3) . .
C49 C43 C48 C47 -176.3(2) . .
C49 C43 C44 C45 176.1(3) . .
C44 C43 C48 C47 1.8(4) . .
C44 C43 C49 N50 -177.0(3) . .
C44 C43 C49 O52 3.6(4) . .
C74 O73 C72 C69 -75.1(3) . .
C75 O76 C1 C61B 73.4(7) . .
C75 O76 C3 C61A -61.0(9) . .
C53 C54 C55 C56 -0.7(5) . .
C57 C56 C59B O60B 79.8(8) . .
C57 C56 C59A O60A 129(4) . .
C51 N50 C49 C43 178.1(3) . .
C51 N50 C49 O52 -2.5(5) . .
C51 C53 C54 C55 176.9(3) . .
C51 C53 C58 C57 -176.5(3) . .
C54 C53 C51 N50 93.5(3) . .
C54 C53 C58 C57 1.3(5) . .
C54 C55 C56 C57 1.8(5) . .
C54 C55 C56 C59B 179.7(4) . .
C54 C55 C56 C59A -177(6) . .
O60B C61B C1 O76 -72.7(14) . .
C55 C56 C59B O60B -98.0(8) . .
C55 C56 C59A O60A -52(9) . .
C58 C53 C51 N50 -88.8(4) . .
C58 C53 C54 C55 -0.8(4) . .
C58 C57 C56 C55 -1.4(6) . .
C58 C57 C56 C59B -179.3(4) . .
C58 C57 C56 C59A 178(3) . .
C56 C57 C58 C53 -0.1(6) . .
C59B O60B C61B C1 -74.5(10) . .
C59B C56 C59A O60A -45(5) . .
C61B O60B C59B C56 161.4(10) . .
C1 O76 C75 C74 157.2(4) . .
C1 O76 C3 C61A 41.5(8) . .
C3 O76 C75 C74 -159.6(5) . .
C3 O76 C1 C61B -23.6(6) . .
C3 C61A O60A C59A 145(7) . .
C61A O60A C59A C56 151(3) . .
C59A C56 C59B O60B 87(8) . .
C4 Cl5 C4 Cl2 -111.4(5) 3_675 .
C4 Cl5 C4 Cl5 0.0 3_675 3_675
C4 Cl5 C4 Cl6 167.2(5) 3_675 .
